data_4081552
loop_
_publ_author_name
'Volbeda, Jeroen'
'Daniliuc, Constantin G.'
'Jones, Peter G.'
'Tamm, Matthias'

_publ_section_title
;
 Half-Open Ferrocenes and Ruthenocenes Containing an Edge-Bridged Open
 Indenyl Ligand
;
_journal_issue 20
_journal_name_full Organometallics
_journal_page_first 5918
_journal_paper_doi 10.1021/om400485a
_journal_volume 32
_journal_year 2013
_chemical_formula_sum 'C31 H37 N Ru'
_chemical_formula_weight 524.69
_chemical_name_systematic
; 
 ? 
;
_space_group_IT_number 2
_symmetry_cell_setting triclinic
_symmetry_space_group_name_Hall '-P 1'
_symmetry_space_group_name_H-M 'P -1'
_atom_sites_solution_hydrogens geom
_atom_sites_solution_primary direct
_atom_sites_solution_secondary difmap
_audit_creation_method SHELXL-97
_cell_angle_alpha 92.387(2)
_cell_angle_beta 103.370(2)
_cell_angle_gamma 109.317(2)
_cell_formula_units_Z 2
_cell_length_a 8.49475(18)
_cell_length_b 11.27251(18)
_cell_length_c 14.7874(4)
_cell_measurement_reflns_used 31286
_cell_measurement_temperature 100(2)
_cell_measurement_theta_max 30.8154
_cell_measurement_theta_min 2.2439
_cell_volume 1289.26(5)
_computing_cell_refinement
; 
CrysAlisPro, Agilent Technologies, 
Version 1.171.34.49 (release 20-01-2011 CrysAlis171 .NET) 
(compiled Jan 20 2011,15:58:25) 
;
_computing_data_collection
; 
CrysAlisPro, Agilent Technologies, 
Version 1.171.34.49 (release 20-01-2011 CrysAlis171 .NET) 
(compiled Jan 20 2011,15:58:25) 
;
_computing_data_reduction
; 
CrysAlisPro, Agilent Technologies, 
Version 1.171.34.49 (release 20-01-2011 CrysAlis171 .NET) 
(compiled Jan 20 2011,15:58:25) 
;
_computing_molecular_graphics 'BRUKER XP'
_computing_publication_material SHELXL-97
_computing_structure_refinement 'SHELXL-97 (Sheldrick, 1997)'
_computing_structure_solution 'SHELXS-97 (Sheldrick, 1990)'
_diffrn_ambient_temperature 100(2)
_diffrn_detector_area_resol_mean 16.1419
_diffrn_measured_fraction_theta_full 0.985
_diffrn_measured_fraction_theta_max 0.985
_diffrn_measurement_device_type 'Oxford Diffraction Xcalibur, Eos'
_diffrn_measurement_method '\w scans'
_diffrn_radiation_monochromator graphite
_diffrn_radiation_source 'Enhance (Mo) X-ray Source'
_diffrn_radiation_type 'Mo K\a'
_diffrn_radiation_wavelength 0.71073
_diffrn_reflns_av_R_equivalents 0.0319
_diffrn_reflns_av_sigmaI/netI 0.0182
_diffrn_reflns_limit_h_max 11
_diffrn_reflns_limit_h_min -11
_diffrn_reflns_limit_k_max 15
_diffrn_reflns_limit_k_min -15
_diffrn_reflns_limit_l_max 20
_diffrn_reflns_limit_l_min -20
_diffrn_reflns_number 62843
_diffrn_reflns_theta_full 30.03
_diffrn_reflns_theta_max 30.03
_diffrn_reflns_theta_min 2.25
_exptl_absorpt_coefficient_mu 0.627
_exptl_absorpt_correction_T_max 1.00000
_exptl_absorpt_correction_T_min 0.98569
_exptl_absorpt_correction_type multi-scan
_exptl_absorpt_process_details
; 
CrysAlisPro, Agilent Technologies, 
Version 1.171.34.49 (release 20-01-2011 CrysAlis171 .NET) 
(compiled Jan 20 2011,15:58:25) 
;
_exptl_crystal_colour yellow
_exptl_crystal_density_diffrn 1.352
_exptl_crystal_density_method 'not measured'
_exptl_crystal_description prism
_exptl_crystal_F_000 548
_exptl_crystal_size_max 0.25
_exptl_crystal_size_mid 0.18
_exptl_crystal_size_min 0.14
_refine_diff_density_max 0.540
_refine_diff_density_min -0.393
_refine_diff_density_rms 0.061
_refine_ls_extinction_method none
_refine_ls_goodness_of_fit_ref 1.074
_refine_ls_hydrogen_treatment mixed
_refine_ls_matrix_type full
_refine_ls_number_parameters 319
_refine_ls_number_reflns 7416
_refine_ls_number_restraints 0
_refine_ls_restrained_S_all 1.074
_refine_ls_R_factor_all 0.0244
_refine_ls_R_factor_gt 0.0214
_refine_ls_shift/su_max 0.001
_refine_ls_shift/su_mean 0.000
_refine_ls_structure_factor_coef Fsqd
_refine_ls_weighting_details 'calc w=1/[\s^2^(Fo^2^)+(0.0260P)^2^+0.5924P] where P=(Fo^2^+2Fc^2^)/3'
_refine_ls_weighting_scheme calc
_refine_ls_wR_factor_gt 0.0527
_refine_ls_wR_factor_ref 0.0543
_reflns_number_gt 6925
_reflns_number_total 7416
_reflns_threshold_expression >2sigma(I)
_cod_data_source_file om400485a_si_001.cif
_cod_data_source_block jv12
_cod_original_cell_volume 1289.25(5)
_cod_database_code 4081552

loop_
_symmetry_equiv_pos_as_xyz
'x, y, z'
'-x, -y, -z'

loop_
_atom_site_label
_atom_site_type_symbol
_atom_site_fract_x
_atom_site_fract_y
_atom_site_fract_z
_atom_site_U_iso_or_equiv
_atom_site_adp_type
_atom_site_occupancy
_atom_site_symmetry_multiplicity
_atom_site_calc_flag
_atom_site_refinement_flags
Ru Ru 0.487646(12) 0.558416(8) 0.244276(6) 0.01256(3) Uani 1 1 d .
N N 0.51771(14) 0.32002(10) 0.33117(7) 0.0168(2) Uani 1 1 d .
C1 C 0.24896(18) 0.45248(13) 0.13347(9) 0.0197(2) Uani 1 1 d .
H1 H 0.159(2) 0.4818(17) 0.1309(13) 0.026(4) Uiso 1 1 d .
C2 C 0.38884(19) 0.52333(12) 0.09821(9) 0.0196(2) Uani 1 1 d .
H2 H 0.394(2) 0.5990(17) 0.0724(12) 0.022(4) Uiso 1 1 d .
C3 C 0.53072(17) 0.47967(12) 0.11494(9) 0.0172(2) Uani 1 1 d .
H3 H 0.632(2) 0.5290(16) 0.0996(12) 0.021(4) Uiso 1 1 d .
C4 C 0.49282(16) 0.34182(11) 0.10845(8) 0.0155(2) Uani 1 1 d .
C5 C 0.32691(17) 0.25807(12) 0.10747(9) 0.0171(2) Uani 1 1 d .
C6 C 0.18193(17) 0.30804(13) 0.11353(9) 0.0198(2) Uani 1 1 d .
C7 C 0.29598(18) 0.12834(12) 0.09840(10) 0.0213(3) Uani 1 1 d .
H7 H 0.1839 0.0711 0.0964 0.026 Uiso 1 1 calc R
C8 C 0.42496(19) 0.08019(13) 0.09215(10) 0.0229(3) Uani 1 1 d .
H8 H 0.4007 -0.0087 0.0861 0.027 Uiso 1 1 calc R
C9 C 0.58856(19) 0.16257(13) 0.09484(9) 0.0215(3) Uani 1 1 d .
H9 H 0.6778 0.1307 0.0916 0.026 Uiso 1 1 calc R
C10 C 0.62142(17) 0.29211(12) 0.10234(9) 0.0184(2) Uani 1 1 d .
H10 H 0.7336 0.3483 0.1033 0.022 Uiso 1 1 calc R
C11 C 0.04867(19) 0.27125(15) 0.01647(10) 0.0280(3) Uani 1 1 d .
H11A H -0.0012 0.1787 0.0021 0.042 Uiso 1 1 calc R
H11B H 0.1063 0.3066 -0.0317 0.042 Uiso 1 1 calc R
H11C H -0.0433 0.3052 0.0176 0.042 Uiso 1 1 calc R
C12 C 0.08842(18) 0.25041(14) 0.18715(10) 0.0248(3) Uani 1 1 d .
H12A H 0.0387 0.1580 0.1715 0.037 Uiso 1 1 calc R
H12B H -0.0040 0.2841 0.1878 0.037 Uiso 1 1 calc R
H12C H 0.1708 0.2724 0.2491 0.037 Uiso 1 1 calc R
C13 C 0.60714(17) 0.76807(11) 0.24178(9) 0.0175(2) Uani 1 1 d .
C14 C 0.71466(16) 0.73129(11) 0.31644(9) 0.0169(2) Uani 1 1 d .
C15 C 0.61390(16) 0.68119(11) 0.38045(9) 0.0151(2) Uani 1 1 d .
C16 C 0.44473(16) 0.68785(11) 0.34649(8) 0.0141(2) Uani 1 1 d .
C17 C 0.44181(16) 0.74132(11) 0.26016(9) 0.0156(2) Uani 1 1 d .
C18 C 0.6652(2) 0.83396(14) 0.16279(11) 0.0267(3) Uani 1 1 d .
H18A H 0.7185 0.9254 0.1830 0.040 Uiso 1 1 calc R
H18B H 0.5654 0.8172 0.1088 0.040 Uiso 1 1 calc R
H18C H 0.7496 0.8022 0.1451 0.040 Uiso 1 1 calc R
C19 C 0.90360(18) 0.75439(14) 0.33078(12) 0.0281(3) Uani 1 1 d .
H19A H 0.9279 0.7439 0.2699 0.042 Uiso 1 1 calc R
H19B H 0.9354 0.6936 0.3699 0.042 Uiso 1 1 calc R
H19C H 0.9709 0.8408 0.3619 0.042 Uiso 1 1 calc R
C20 C 0.68186(19) 0.64105(13) 0.47244(9) 0.0222(3) Uani 1 1 d .
H20A H 0.7498 0.5883 0.4635 0.033 Uiso 1 1 calc R
H20B H 0.5849 0.5923 0.4966 0.033 Uiso 1 1 calc R
H20C H 0.7552 0.7163 0.5173 0.033 Uiso 1 1 calc R
C21 C 0.30541(17) 0.66088(12) 0.39717(9) 0.0194(2) Uani 1 1 d .
H21A H 0.3184 0.7387 0.4350 0.029 Uiso 1 1 calc R
H21B H 0.3145 0.5960 0.4381 0.029 Uiso 1 1 calc R
H21C H 0.1922 0.6303 0.3515 0.029 Uiso 1 1 calc R
C22 C 0.29245(19) 0.77000(13) 0.20163(10) 0.0222(3) Uani 1 1 d .
H22A H 0.1840 0.7100 0.2093 0.033 Uiso 1 1 calc R
H22B H 0.2937 0.7621 0.1356 0.033 Uiso 1 1 calc R
H22C H 0.3020 0.8566 0.2218 0.033 Uiso 1 1 calc R
C23 C 0.50354(16) 0.40994(11) 0.29657(8) 0.0146(2) Uani 1 1 d .
C24 C 0.60053(17) 0.23251(11) 0.35396(8) 0.0162(2) Uani 1 1 d .
C25 C 0.77700(18) 0.26738(12) 0.35993(9) 0.0195(2) Uani 1 1 d .
C26 C 0.8546(2) 0.17687(14) 0.38043(11) 0.0275(3) Uani 1 1 d .
H26 H 0.9734 0.1974 0.3828 0.033 Uiso 1 1 calc R
C27 C 0.7606(2) 0.05734(14) 0.39738(11) 0.0317(3) Uani 1 1 d .
H27 H 0.8155 -0.0030 0.4120 0.038 Uiso 1 1 calc R
C28 C 0.5875(2) 0.02609(13) 0.39302(10) 0.0270(3) Uani 1 1 d .
H28 H 0.5247 -0.0556 0.4056 0.032 Uiso 1 1 calc R
C29 C 0.50295(19) 0.11175(12) 0.37054(9) 0.0200(2) Uani 1 1 d .
C30 C 0.88099(19) 0.39871(13) 0.34603(11) 0.0246(3) Uani 1 1 d .
H30A H 0.8908 0.4594 0.3983 0.037 Uiso 1 1 calc R
H30B H 0.8234 0.4206 0.2871 0.037 Uiso 1 1 calc R
H30C H 0.9966 0.4018 0.3436 0.037 Uiso 1 1 calc R
C31 C 0.3136(2) 0.07529(13) 0.36267(11) 0.0281(3) Uani 1 1 d .
H31A H 0.2713 -0.0077 0.3842 0.042 Uiso 1 1 calc R
H31B H 0.2517 0.0708 0.2971 0.042 Uiso 1 1 calc R
H31C H 0.2939 0.1388 0.4015 0.042 Uiso 1 1 calc R

loop_
_atom_site_aniso_label
_atom_site_aniso_U_11
_atom_site_aniso_U_22
_atom_site_aniso_U_33
_atom_site_aniso_U_23
_atom_site_aniso_U_13
_atom_site_aniso_U_12
Ru 0.01460(5) 0.01137(5) 0.01300(5) 0.00075(3) 0.00374(3) 0.00621(3)
N 0.0202(5) 0.0139(5) 0.0154(5) 0.0001(4) 0.0045(4) 0.0052(4)
C1 0.0198(6) 0.0225(6) 0.0178(6) -0.0033(5) -0.0002(5) 0.0129(5)
C2 0.0296(7) 0.0179(6) 0.0132(5) 0.0010(4) 0.0026(5) 0.0130(5)
C3 0.0226(6) 0.0161(5) 0.0148(5) 0.0011(4) 0.0071(5) 0.0077(5)
C4 0.0199(6) 0.0165(5) 0.0115(5) 0.0001(4) 0.0042(4) 0.0083(5)
C5 0.0187(6) 0.0184(6) 0.0143(5) -0.0015(4) 0.0027(4) 0.0080(5)
C6 0.0157(6) 0.0223(6) 0.0196(6) -0.0045(5) 0.0012(5) 0.0077(5)
C7 0.0232(6) 0.0176(6) 0.0213(6) -0.0015(5) 0.0068(5) 0.0046(5)
C8 0.0329(7) 0.0156(6) 0.0223(6) 0.0005(5) 0.0082(5) 0.0109(5)
C9 0.0270(7) 0.0228(6) 0.0202(6) 0.0009(5) 0.0063(5) 0.0160(5)
C10 0.0199(6) 0.0199(6) 0.0173(6) 0.0006(4) 0.0057(5) 0.0089(5)
C11 0.0224(7) 0.0333(8) 0.0237(7) -0.0077(6) -0.0029(5) 0.0113(6)
C12 0.0171(6) 0.0279(7) 0.0275(7) -0.0034(5) 0.0059(5) 0.0062(5)
C13 0.0209(6) 0.0124(5) 0.0214(6) 0.0030(4) 0.0088(5) 0.0064(4)
C14 0.0151(5) 0.0131(5) 0.0227(6) 0.0004(4) 0.0056(5) 0.0049(4)
C15 0.0161(5) 0.0113(5) 0.0169(5) -0.0008(4) 0.0024(4) 0.0051(4)
C16 0.0156(5) 0.0118(5) 0.0151(5) -0.0002(4) 0.0041(4) 0.0053(4)
C17 0.0193(6) 0.0120(5) 0.0173(5) 0.0011(4) 0.0048(5) 0.0078(4)
C18 0.0343(8) 0.0221(6) 0.0302(7) 0.0104(5) 0.0185(6) 0.0104(6)
C19 0.0164(6) 0.0243(7) 0.0441(9) 0.0019(6) 0.0104(6) 0.0064(5)
C20 0.0254(7) 0.0224(6) 0.0171(6) 0.0005(5) -0.0006(5) 0.0108(5)
C21 0.0196(6) 0.0182(6) 0.0223(6) 0.0016(5) 0.0092(5) 0.0067(5)
C22 0.0257(7) 0.0219(6) 0.0223(6) 0.0032(5) 0.0025(5) 0.0152(5)
C23 0.0144(5) 0.0145(5) 0.0135(5) -0.0010(4) 0.0044(4) 0.0031(4)
C24 0.0231(6) 0.0117(5) 0.0123(5) 0.0001(4) 0.0021(4) 0.0063(4)
C25 0.0229(6) 0.0163(5) 0.0172(6) -0.0010(4) 0.0020(5) 0.0066(5)
C26 0.0255(7) 0.0249(7) 0.0303(7) -0.0025(6) -0.0014(6) 0.0129(6)
C27 0.0417(9) 0.0203(6) 0.0323(8) 0.0001(6) -0.0031(7) 0.0188(6)
C28 0.0410(8) 0.0128(6) 0.0237(7) 0.0023(5) 0.0040(6) 0.0081(6)
C29 0.0290(7) 0.0124(5) 0.0163(6) 0.0006(4) 0.0051(5) 0.0047(5)
C30 0.0215(7) 0.0189(6) 0.0304(7) 0.0005(5) 0.0062(5) 0.0037(5)
C31 0.0316(8) 0.0175(6) 0.0336(8) 0.0047(5) 0.0137(6) 0.0028(5)

loop_
_atom_type_symbol
_atom_type_description
_atom_type_scat_dispersion_real
_atom_type_scat_dispersion_imag
_atom_type_scat_source
C C 0.0033 0.0016 'International Tables Vol C Tables 4.2.6.8 and 6.1.1.4'
H H 0.0000 0.0000 'International Tables Vol C Tables 4.2.6.8 and 6.1.1.4'
N N 0.0061 0.0033 'International Tables Vol C Tables 4.2.6.8 and 6.1.1.4'
Ru Ru -1.2594 0.8363 'International Tables Vol C Tables 4.2.6.8 and 6.1.1.4'

loop_
_geom_angle_atom_site_label_1
_geom_angle_atom_site_label_2
_geom_angle_atom_site_label_3
_geom_angle
C23 Ru C2 111.89(5)
C23 Ru C15 93.28(5)
C2 Ru C15 154.37(5)
C23 Ru C1 93.71(5)
C2 Ru C1 38.28(5)
C15 Ru C1 149.40(5)
C23 Ru C16 110.88(5)
C2 Ru C16 128.52(5)
C15 Ru C16 37.71(4)
C1 Ru C16 112.60(5)
C23 Ru C3 87.46(5)
C2 Ru C3 38.19(5)
C15 Ru C3 145.06(5)
C1 Ru C3 65.05(5)
C16 Ru C3 161.64(5)
C23 Ru C17 148.24(5)
C2 Ru C17 95.32(5)
C15 Ru C17 62.41(4)
C1 Ru C17 98.28(5)
C16 Ru C17 37.45(4)
C3 Ru C17 124.25(5)
C23 Ru C14 111.42(5)
C2 Ru C14 122.61(5)
C15 Ru C14 37.40(5)
C1 Ru C14 154.59(5)
C16 Ru C14 62.83(4)
C3 Ru C14 110.78(5)
C17 Ru C14 62.28(5)
C23 Ru C13 148.48(5)
C2 Ru C13 92.51(5)
C15 Ru C13 62.21(5)
C1 Ru C13 117.56(5)
C16 Ru C13 62.51(4)
C3 Ru C13 101.56(5)
C17 Ru C13 37.17(5)
C14 Ru C13 37.13(5)
C23 N C24 152.99(12)
C2 C1 C6 118.85(11)
C2 C1 Ru 66.23(7)
C6 C1 Ru 121.82(9)
C1 C2 C3 114.71(11)
C1 C2 Ru 75.49(8)
C3 C2 Ru 76.01(7)
C2 C3 C4 117.88(12)
C2 C3 Ru 65.79(7)
C4 C3 Ru 112.87(8)
C10 C4 C5 119.07(11)
C10 C4 C3 120.23(12)
C5 C4 C3 120.70(11)
C7 C5 C4 118.55(12)
C7 C5 C6 120.51(12)
C4 C5 C6 120.91(11)
C1 C6 C5 111.54(11)
C1 C6 C12 109.80(11)
C5 C6 C12 112.41(11)
C1 C6 C11 106.87(11)
C5 C6 C11 107.75(11)
C12 C6 C11 108.25(11)
C5 C7 C8 121.77(13)
C9 C8 C7 119.61(12)
C8 C9 C10 119.55(12)
C9 C10 C4 121.43(12)
C17 C13 C14 108.23(11)
C17 C13 C18 126.41(12)
C14 C13 C18 125.15(12)
C17 C13 Ru 70.87(7)
C14 C13 Ru 71.34(7)
C18 C13 Ru 127.56(9)
C13 C14 C15 107.38(11)
C13 C14 C19 126.30(12)
C15 C14 C19 125.99(12)
C13 C14 Ru 71.52(7)
C15 C14 Ru 70.14(7)
C19 C14 Ru 128.75(9)
C14 C15 C16 108.89(11)
C14 C15 C20 124.69(12)
C16 C15 C20 126.15(12)
C14 C15 Ru 72.46(7)
C16 C15 Ru 71.67(7)
C20 C15 Ru 126.62(8)
C17 C16 C15 106.91(11)
C17 C16 C21 125.84(11)
C15 C16 C21 126.79(11)
C17 C16 Ru 71.45(7)
C15 C16 Ru 70.62(7)
C21 C16 Ru 129.07(8)
C13 C17 C16 108.59(11)
C13 C17 C22 125.91(12)
C16 C17 C22 125.44(12)
C13 C17 Ru 71.96(7)
C16 C17 Ru 71.10(7)
C22 C17 Ru 125.09(9)
N C23 Ru 177.97(11)
C25 C24 N 119.42(11)
C25 C24 C29 121.95(12)
N C24 C29 118.63(12)
C26 C25 C24 117.95(13)
C26 C25 C30 120.80(13)
C24 C25 C30 121.24(12)
C27 C26 C25 120.92(15)
C28 C27 C26 120.02(13)
C27 C28 C29 121.33(13)
C28 C29 C24 117.79(13)
C28 C29 C31 120.89(12)
C24 C29 C31 121.31(12)

loop_
_geom_bond_atom_site_label_1
_geom_bond_atom_site_label_2
_geom_bond_distance
Ru C23 1.9044(12)
Ru C2 2.0969(13)
Ru C15 2.2153(12)
Ru C1 2.2182(13)
Ru C16 2.2293(12)
Ru C3 2.2309(12)
Ru C17 2.2340(12)
Ru C14 2.2459(12)
Ru C13 2.2483(12)
N C23 1.1828(16)
N C24 1.3995(16)
C1 C2 1.420(2)
C1 C6 1.5268(18)
C2 C3 1.4216(18)
C3 C4 1.4731(17)
C4 C10 1.4007(17)
C4 C5 1.4096(18)
C5 C7 1.3924(18)
C5 C6 1.5322(18)
C6 C12 1.535(2)
C6 C11 1.5497(19)
C7 C8 1.393(2)
C8 C9 1.383(2)
C9 C10 1.3874(18)
C13 C17 1.4284(18)
C13 C14 1.4309(18)
C13 C18 1.5018(18)
C14 C15 1.4307(17)
C14 C19 1.5001(18)
C15 C16 1.4366(17)
C15 C20 1.4996(18)
C16 C17 1.4328(17)
C16 C21 1.4985(17)
C17 C22 1.5001(18)
C24 C25 1.3984(19)
C24 C29 1.4056(17)
C25 C26 1.3948(19)
C25 C30 1.5028(18)
C26 C27 1.387(2)
C27 C28 1.380(2)
C28 C29 1.390(2)
C29 C31 1.497(2)

loop_
_geom_torsion_atom_site_label_1
_geom_torsion_atom_site_label_2
_geom_torsion_atom_site_label_3
_geom_torsion_atom_site_label_4
_geom_torsion
C23 Ru C1 C2 -121.40(8)
C15 Ru C1 C2 135.76(10)
C16 Ru C1 C2 124.16(7)
C3 Ru C1 C2 -35.93(7)
C17 Ru C1 C2 88.10(8)
C14 Ru C1 C2 50.21(14)
C13 Ru C1 C2 54.44(9)
C23 Ru C1 C6 -11.08(11)
C2 Ru C1 C6 110.32(13)
C15 Ru C1 C6 -113.91(11)
C16 Ru C1 C6 -125.52(10)
C3 Ru C1 C6 74.39(10)
C17 Ru C1 C6 -161.58(10)
C14 Ru C1 C6 160.53(10)
C13 Ru C1 C6 164.76(10)
C6 C1 C2 C3 -47.72(16)
Ru C1 C2 C3 66.80(10)
C6 C1 C2 Ru -114.52(11)
C23 Ru C2 C1 66.63(9)
C15 Ru C2 C1 -124.82(11)
C16 Ru C2 C1 -77.54(9)
C3 Ru C2 C1 120.63(11)
C17 Ru C2 C1 -96.63(8)
C14 Ru C2 C1 -156.96(7)
C13 Ru C2 C1 -133.79(8)
C23 Ru C2 C3 -53.99(9)
C15 Ru C2 C3 114.56(12)
C1 Ru C2 C3 -120.63(11)
C16 Ru C2 C3 161.84(7)
C17 Ru C2 C3 142.74(8)
C14 Ru C2 C3 82.42(8)
C13 Ru C2 C3 105.59(8)
C1 C2 C3 C4 37.64(16)
Ru C2 C3 C4 104.13(10)
C1 C2 C3 Ru -66.49(10)
C23 Ru C3 C2 131.29(8)
C15 Ru C3 C2 -136.61(9)
C1 Ru C3 C2 36.01(8)
C16 Ru C3 C2 -50.76(18)
C17 Ru C3 C2 -46.83(9)
C14 Ru C3 C2 -116.73(8)
C13 Ru C3 C2 -79.18(8)
C23 Ru C3 C4 19.77(9)
C2 Ru C3 C4 -111.52(13)
C15 Ru C3 C4 111.86(10)
C1 Ru C3 C4 -75.51(10)
C16 Ru C3 C4 -162.28(12)
C17 Ru C3 C4 -158.35(8)
C14 Ru C3 C4 131.74(9)
C13 Ru C3 C4 169.30(9)
C2 C3 C4 C10 165.04(12)
Ru C3 C4 C10 -121.24(11)
C2 C3 C4 C5 -14.41(17)
Ru C3 C4 C5 59.32(14)
C10 C4 C5 C7 -1.37(18)
C3 C4 C5 C7 178.08(12)
C10 C4 C5 C6 -179.70(11)
C3 C4 C5 C6 -0.25(18)
C2 C1 C6 C5 31.85(16)
Ru C1 C6 C5 -46.63(14)
C2 C1 C6 C12 157.13(12)
Ru C1 C6 C12 78.65(13)
C2 C1 C6 C11 -85.68(14)
Ru C1 C6 C11 -164.16(9)
C7 C5 C6 C1 174.01(12)
C4 C5 C6 C1 -7.68(17)
C7 C5 C6 C12 50.20(16)
C4 C5 C6 C12 -131.50(13)
C7 C5 C6 C11 -68.99(16)
C4 C5 C6 C11 109.32(14)
C4 C5 C7 C8 1.3(2)
C6 C5 C7 C8 179.59(12)
C5 C7 C8 C9 -0.1(2)
C7 C8 C9 C10 -0.9(2)
C8 C9 C10 C4 0.8(2)
C5 C4 C10 C9 0.37(19)
C3 C4 C10 C9 -179.09(12)
C23 Ru C13 C17 -122.76(10)
C2 Ru C13 C17 95.50(8)
C15 Ru C13 C17 -80.13(8)
C1 Ru C13 C17 65.20(9)
C16 Ru C13 C17 -37.34(7)
C3 Ru C13 C17 132.93(8)
C14 Ru C13 C17 -117.81(11)
C23 Ru C13 C14 -4.95(13)
C2 Ru C13 C14 -146.69(8)
C15 Ru C13 C14 37.68(7)
C1 Ru C13 C14 -176.99(7)
C16 Ru C13 C14 80.47(8)
C3 Ru C13 C14 -109.26(8)
C17 Ru C13 C14 117.81(11)
C23 Ru C13 C18 115.51(13)
C2 Ru C13 C18 -26.23(13)
C15 Ru C13 C18 158.14(14)
C1 Ru C13 C18 -56.53(13)
C16 Ru C13 C18 -159.06(14)
C3 Ru C13 C18 11.21(13)
C17 Ru C13 C18 -121.73(15)
C14 Ru C13 C18 120.46(15)
C17 C13 C14 C15 0.30(14)
C18 C13 C14 C15 175.37(12)
Ru C13 C14 C15 -61.32(8)
C17 C13 C14 C19 -173.39(12)
C18 C13 C14 C19 1.7(2)
Ru C13 C14 C19 124.99(13)
C17 C13 C14 Ru 61.62(8)
C18 C13 C14 Ru -123.31(13)
C23 Ru C14 C13 177.22(7)
C2 Ru C14 C13 40.63(9)
C15 Ru C14 C13 -117.10(10)
C1 Ru C14 C13 6.22(15)
C16 Ru C14 C13 -79.54(8)
C3 Ru C14 C13 81.60(8)
C17 Ru C14 C13 -37.13(7)
C23 Ru C14 C15 -65.67(8)
C2 Ru C14 C15 157.74(7)
C1 Ru C14 C15 123.33(11)
C16 Ru C14 C15 37.56(7)
C3 Ru C14 C15 -161.30(7)
C17 Ru C14 C15 79.97(8)
C13 Ru C14 C15 117.10(10)
C23 Ru C14 C19 55.07(13)
C2 Ru C14 C19 -81.52(13)
C15 Ru C14 C19 120.74(15)
C1 Ru C14 C19 -115.93(14)
C16 Ru C14 C19 158.31(14)
C3 Ru C14 C19 -40.56(14)
C17 Ru C14 C19 -159.28(14)
C13 Ru C14 C19 -122.15(16)
C13 C14 C15 C16 -0.61(14)
C19 C14 C15 C16 173.12(12)
Ru C14 C15 C16 -62.82(8)
C13 C14 C15 C20 -174.96(11)
C19 C14 C15 C20 -1.2(2)
Ru C14 C15 C20 122.82(12)
C13 C14 C15 Ru 62.22(8)
C19 C14 C15 Ru -124.06(13)
C23 Ru C15 C14 121.82(8)
C2 Ru C15 C14 -47.55(14)
C1 Ru C15 C14 -135.23(10)
C16 Ru C15 C14 -117.54(10)
C3 Ru C15 C14 31.56(11)
C17 Ru C15 C14 -79.59(8)
C13 Ru C15 C14 -37.40(7)
C23 Ru C15 C16 -120.63(7)
C2 Ru C15 C16 70.00(14)
C1 Ru C15 C16 -17.68(13)
C3 Ru C15 C16 149.10(8)
C17 Ru C15 C16 37.95(7)
C14 Ru C15 C16 117.54(10)
C13 Ru C15 C16 80.14(7)
C23 Ru C15 C20 1.24(12)
C2 Ru C15 C20 -168.13(12)
C1 Ru C15 C20 104.19(13)
C16 Ru C15 C20 121.87(14)
C3 Ru C15 C20 -89.03(13)
C17 Ru C15 C20 159.82(13)
C14 Ru C15 C20 -120.59(14)
C13 Ru C15 C20 -157.99(13)
C14 C15 C16 C17 0.67(13)
C20 C15 C16 C17 174.92(11)
Ru C15 C16 C17 -62.65(8)
C14 C15 C16 C21 -171.85(11)
C20 C15 C16 C21 2.4(2)
Ru C15 C16 C21 124.83(12)
C14 C15 C16 Ru 63.32(8)
C20 C15 C16 Ru -122.42(12)
C23 Ru C16 C17 -176.85(7)
C2 Ru C16 C17 -32.39(10)
C15 Ru C16 C17 116.31(10)
C1 Ru C16 C17 -73.33(8)
C3 Ru C16 C17 5.34(18)
C14 Ru C16 C17 79.06(8)
C13 Ru C16 C17 37.05(7)
C23 Ru C16 C15 66.84(8)
C2 Ru C16 C15 -148.70(8)
C1 Ru C16 C15 170.36(7)
C3 Ru C16 C15 -110.97(15)
C17 Ru C16 C15 -116.31(10)
C14 Ru C16 C15 -37.25(7)
C13 Ru C16 C15 -79.26(8)
C23 Ru C16 C21 -55.31(12)
C2 Ru C16 C21 89.15(12)
C15 Ru C16 C21 -122.15(14)
C1 Ru C16 C21 48.21(12)
C3 Ru C16 C21 126.88(15)
C17 Ru C16 C21 121.54(14)
C14 Ru C16 C21 -159.40(13)
C13 Ru C16 C21 158.60(13)
C14 C13 C17 C16 0.11(14)
C18 C13 C17 C16 -174.87(12)
Ru C13 C17 C16 62.03(8)
C14 C13 C17 C22 177.38(12)
C18 C13 C17 C22 2.4(2)
Ru C13 C17 C22 -120.70(12)
C14 C13 C17 Ru -61.92(8)
C18 C13 C17 Ru 123.09(13)
C15 C16 C17 C13 -0.48(13)
C21 C16 C17 C13 172.13(11)
Ru C16 C17 C13 -62.58(8)
C15 C16 C17 C22 -177.76(11)
C21 C16 C17 C22 -5.15(19)
Ru C16 C17 C22 120.14(12)
C15 C16 C17 Ru 62.10(8)
C21 C16 C17 Ru -125.29(12)
C23 Ru C17 C13 123.36(10)
C2 Ru C17 C13 -87.13(8)
C15 Ru C17 C13 79.54(8)
C1 Ru C17 C13 -125.58(8)
C16 Ru C17 C13 117.77(10)
C3 Ru C17 C13 -60.20(9)
C14 Ru C17 C13 37.10(7)
C23 Ru C17 C16 5.60(13)
C2 Ru C17 C16 155.10(8)
C15 Ru C17 C16 -38.22(7)
C1 Ru C17 C16 116.65(8)
C3 Ru C17 C16 -177.97(7)
C14 Ru C17 C16 -80.67(8)
C13 Ru C17 C16 -117.77(10)
C23 Ru C17 C22 -114.96(12)
C2 Ru C17 C22 34.54(12)
C15 Ru C17 C22 -158.78(12)
C1 Ru C17 C22 -3.91(12)
C16 Ru C17 C22 -120.56(14)
C3 Ru C17 C22 61.47(12)
C14 Ru C17 C22 158.77(12)
C13 Ru C17 C22 121.68(14)
C24 N C23 Ru -71(3)
C2 Ru C23 N 149(3)
C15 Ru C23 N -26(3)
C1 Ru C23 N -176(100)
C16 Ru C23 N -60(3)
C3 Ru C23 N 119(3)
C17 Ru C23 N -64(3)
C14 Ru C23 N 7(3)
C13 Ru C23 N 11(3)
C23 N C24 C25 24.8(3)
C23 N C24 C29 -155.4(2)
N C24 C25 C26 -178.39(12)
C29 C24 C25 C26 1.84(19)
N C24 C25 C30 2.42(18)
C29 C24 C25 C30 -177.36(12)
C24 C25 C26 C27 -2.1(2)
C30 C25 C26 C27 177.13(14)
C25 C26 C27 C28 0.8(2)
C26 C27 C28 C29 0.9(2)
C27 C28 C29 C24 -1.1(2)
C27 C28 C29 C31 177.82(14)
C25 C24 C29 C28 -0.27(19)
N C24 C29 C28 179.95(12)
C25 C24 C29 C31 -179.21(12)
N C24 C29 C31 1.02(18)
